data_4316024
loop_
_publ_author_name
'Jeroen Wassenaar'
'Maxime A. Siegler'
'Anthony L. Spek'
'Bas de Bruin'
'Joost N. H. Reek'
'Jarl Ivar van der Vlugt'

_publ_section_title
;
 Versatile New C3-Symmetric Tripodal Tetraphosphine Ligands; Structural
 Flexibility to Stabilize CuI and RhI Species and Tune Their Reactivity
;
_journal_name_full 'Inorganic Chemistry'
_journal_page_first 6495
_journal_page_last 6508
_journal_paper_doi 10.1021/ic100221w
_journal_volume 49
_journal_year 2010
_chemical_formula_moiety 'C63 H51 Cl Cu N3 P4'
_chemical_formula_sum 'C63 H51 Cl Cu N3 P4'
_chemical_formula_weight 1072.94
_chemical_name_systematic
; 
 ? 
;
_space_group_IT_number 33
_symmetry_cell_setting orthorhombic
_symmetry_space_group_name_Hall 'P 2c -2n'
_symmetry_space_group_name_H-M 'P n a 21'
_atom_sites_solution_hydrogens geom
_atom_sites_solution_primary direct
_atom_sites_solution_secondary difmap
_audit_creation_method SHELXL-97
_cell_angle_alpha 90.00
_cell_angle_beta 90.00
_cell_angle_gamma 90.00
_cell_formula_units_Z 4
_cell_length_a 23.33633(6)
_cell_length_b 15.28041(9)
_cell_length_c 14.70443(7)
_cell_measurement_reflns_used 96712
_cell_measurement_temperature 150(2)
_cell_measurement_theta_max 27.56
_cell_measurement_theta_min 1.60
_cell_volume 5243.43(4)
_computing_cell_refinement Peakref
_computing_data_collection 'Nonius COLLECT'
_computing_data_reduction 'Eval15, Sadabs'
_computing_structure_refinement 'SHELXL-97 (Sheldrick, 1997)'
_computing_structure_solution 'SHELXS-97 (Sheldrick, 1990)'
_diffrn_ambient_temperature 150(2)
_diffrn_measured_fraction_theta_full 1.000
_diffrn_measured_fraction_theta_max 1.000
_diffrn_measurement_device_type 'Nonius KappaCCD'
_diffrn_measurement_method '\f and \w scans'
_diffrn_radiation_monochromator graphite
_diffrn_radiation_source 'rotating anode'
_diffrn_radiation_type MoK\a
_diffrn_radiation_wavelength 0.71073
_diffrn_reflns_av_R_equivalents 0.0512
_diffrn_reflns_av_sigmaI/netI 0.0300
_diffrn_reflns_limit_h_max 30
_diffrn_reflns_limit_h_min -30
_diffrn_reflns_limit_k_max 19
_diffrn_reflns_limit_k_min -19
_diffrn_reflns_limit_l_max 19
_diffrn_reflns_limit_l_min -19
_diffrn_reflns_number 121992
_diffrn_reflns_theta_full 27.50
_diffrn_reflns_theta_max 27.50
_diffrn_reflns_theta_min 1.59
_exptl_absorpt_coefficient_mu 0.634
_exptl_absorpt_correction_T_max 0.7456
_exptl_absorpt_correction_T_min 0.6583
_exptl_absorpt_correction_type multi-scan
_exptl_absorpt_process_details SADABS-2008/1
_exptl_crystal_colour yellow
_exptl_crystal_density_diffrn 1.359
_exptl_crystal_density_method 'not measured'
_exptl_crystal_description plate
_exptl_crystal_F_000 2224
_exptl_crystal_size_max 0.23
_exptl_crystal_size_mid 0.21
_exptl_crystal_size_min 0.06
_refine_diff_density_max 0.402
_refine_diff_density_min -0.266
_refine_diff_density_rms 0.051
_refine_ls_abs_structure_details 'Flack H D (1983), Acta Cryst. A39, 876-881'
_refine_ls_abs_structure_Flack -0.012(7)
_refine_ls_extinction_method none
_refine_ls_goodness_of_fit_ref 1.043
_refine_ls_hydrogen_treatment constr
_refine_ls_matrix_type full
_refine_ls_number_parameters 652
_refine_ls_number_reflns 12038
_refine_ls_number_restraints 1
_refine_ls_restrained_S_all 1.043
_refine_ls_R_factor_all 0.0412
_refine_ls_R_factor_gt 0.0309
_refine_ls_shift/su_max 0.016
_refine_ls_shift/su_mean 0.000
_refine_ls_structure_factor_coef Fsqd
_refine_ls_weighting_details 'calc w=1/[\s^2^(Fo^2^)+(0.0300P)^2^+2.5356P] where P=(Fo^2^+2Fc^2^)/3'
_refine_ls_weighting_scheme calc
_refine_ls_wR_factor_gt 0.0651
_refine_ls_wR_factor_ref 0.0700
_reflns_number_gt 10665
_reflns_number_total 12038
_reflns_threshold_expression I>2\s(I)
_cod_data_source_file ic100221w_si_002_5.cif
_cod_data_source_block 6
_cod_database_code 4316024

loop_
_symmetry_equiv_pos_as_xyz
'x, y, z'
'-x, -y, z+1/2'
'-x+1/2, y+1/2, z+1/2'
'x+1/2, -y+1/2, z'

loop_
_atom_site_label
_atom_site_type_symbol
_atom_site_fract_x
_atom_site_fract_y
_atom_site_fract_z
_atom_site_U_iso_or_equiv
_atom_site_adp_type
_atom_site_occupancy
_atom_site_symmetry_multiplicity
_atom_site_calc_flag
_atom_site_refinement_flags
_atom_site_disorder_assembly
_atom_site_disorder_group
Cu1 Cu 0.340803(10) 0.618450(15) 0.398422(19) 0.01710(6) Uani 1 1 d . . .
Cl1 Cl 0.35659(3) 0.55069(4) 0.53144(4) 0.02793(13) Uani 1 1 d . . .
P1 P 0.24844(2) 0.65127(4) 0.36732(4) 0.01671(11) Uani 1 1 d . . .
P2 P 0.41308(2) 0.70323(3) 0.34467(4) 0.01717(11) Uani 1 1 d . . .
P3 P 0.31879(2) 0.36938(3) 0.34908(4) 0.01836(11) Uani 1 1 d . . .
P4 P 0.34195(2) 0.55202(4) 0.25928(4) 0.01429(11) Uani 1 1 d . . .
N1 N 0.22751(8) 0.57581(11) 0.28629(12) 0.0171(4) Uani 1 1 d . . .
N2 N 0.39842(8) 0.70710(12) 0.22805(12) 0.0182(4) Uani 1 1 d . . .
N3 N 0.37526(8) 0.37885(11) 0.27175(12) 0.0166(4) Uani 1 1 d . . .
C1 C 0.26799(9) 0.53194(13) 0.22959(14) 0.0153(4) Uani 1 1 d . . .
C2 C 0.24000(10) 0.47943(14) 0.16883(14) 0.0177(4) Uani 1 1 d . . .
C3 C 0.17981(9) 0.48979(14) 0.18576(15) 0.0184(4) Uani 1 1 d . . .
C4 C 0.13137(10) 0.45124(14) 0.14490(16) 0.0218(5) Uani 1 1 d . . .
H4 H 0.1354 0.4119 0.0953 0.026 Uiso 1 1 calc R . .
C5 C 0.07807(10) 0.47206(15) 0.17859(17) 0.0258(5) Uani 1 1 d . . .
H5 H 0.0449 0.4472 0.1514 0.031 Uiso 1 1 calc R . .
C6 C 0.07187(10) 0.52918(15) 0.25223(17) 0.0246(5) Uani 1 1 d . . .
H6 H 0.0346 0.5403 0.2755 0.029 Uiso 1 1 calc R . .
C7 C 0.11837(10) 0.56993(15) 0.29220(16) 0.0227(5) Uani 1 1 d . . .
H7 H 0.1137 0.6103 0.3407 0.027 Uiso 1 1 calc R . .
C8 C 0.17285(9) 0.54907(14) 0.25803(16) 0.0178(4) Uani 1 1 d . . .
C9 C 0.26384(11) 0.41965(15) 0.09748(16) 0.0238(5) Uani 1 1 d . . .
H9A H 0.3056 0.4167 0.1036 0.036 Uiso 1 1 calc R . .
H9B H 0.2540 0.4422 0.0371 0.036 Uiso 1 1 calc R . .
H9C H 0.2475 0.3610 0.1051 0.036 Uiso 1 1 calc R . .
C10 C 0.19592(9) 0.63294(15) 0.45692(16) 0.0216(5) Uani 1 1 d . . .
C11 C 0.15489(10) 0.69326(16) 0.48497(17) 0.0266(5) Uani 1 1 d . . .
H11 H 0.1528 0.7492 0.4570 0.032 Uiso 1 1 calc R . .
C12 C 0.11685(11) 0.67123(19) 0.55426(18) 0.0333(6) Uani 1 1 d . . .
H12 H 0.0891 0.7125 0.5741 0.040 Uiso 1 1 calc R . .
C13 C 0.11950(12) 0.58902(19) 0.59436(18) 0.0360(6) Uani 1 1 d . . .
H13 H 0.0931 0.5740 0.6410 0.043 Uiso 1 1 calc R . .
C14 C 0.16035(11) 0.52882(19) 0.56687(18) 0.0328(6) Uani 1 1 d . . .
H14 H 0.1619 0.4726 0.5944 0.039 Uiso 1 1 calc R . .
C15 C 0.19885(11) 0.55096(16) 0.49916(17) 0.0260(5) Uani 1 1 d . . .
H15 H 0.2275 0.5103 0.4812 0.031 Uiso 1 1 calc R . .
C16 C 0.23277(9) 0.75614(14) 0.31285(16) 0.0194(4) Uani 1 1 d . . .
C17 C 0.22451(10) 0.76159(16) 0.21972(16) 0.0250(5) Uani 1 1 d . . .
H17 H 0.2218 0.7097 0.1844 0.030 Uiso 1 1 calc R . .
C18 C 0.22015(11) 0.84338(17) 0.17770(18) 0.0318(6) Uani 1 1 d . . .
H18 H 0.2146 0.8469 0.1138 0.038 Uiso 1 1 calc R . .
C19 C 0.22392(11) 0.91958(17) 0.2288(2) 0.0341(6) Uani 1 1 d . . .
H19 H 0.2206 0.9751 0.2001 0.041 Uiso 1 1 calc R . .
C20 C 0.23247(11) 0.91418(17) 0.3214(2) 0.0334(6) Uani 1 1 d . . .
H20 H 0.2350 0.9662 0.3566 0.040 Uiso 1 1 calc R . .
C21 C 0.23741(10) 0.83282(14) 0.36379(18) 0.0283(5) Uani 1 1 d . . .
H21 H 0.2440 0.8296 0.4275 0.034 Uiso 1 1 calc R . .
C22 C 0.36366(9) 0.64205(13) 0.18693(15) 0.0164(4) Uani 1 1 d . . .
C23 C 0.35689(10) 0.66030(15) 0.09663(15) 0.0210(5) Uani 1 1 d . . .
C24 C 0.38961(10) 0.73835(14) 0.07843(16) 0.0208(5) Uani 1 1 d . . .
C25 C 0.40014(11) 0.78466(17) -0.00233(18) 0.0304(6) Uani 1 1 d . . .
H25 H 0.3827 0.7670 -0.0577 0.036 Uiso 1 1 calc R . .
C26 C 0.43580(12) 0.85528(17) -0.00013(19) 0.0340(6) Uani 1 1 d . . .
H26 H 0.4431 0.8873 -0.0543 0.041 Uiso 1 1 calc R . .
C27 C 0.46187(11) 0.88113(16) 0.08216(18) 0.0308(6) Uani 1 1 d . . .
H27 H 0.4868 0.9303 0.0822 0.037 Uiso 1 1 calc R . .
C28 C 0.45226(10) 0.83748(15) 0.16205(17) 0.0259(5) Uani 1 1 d . . .
H28 H 0.4698 0.8560 0.2171 0.031 Uiso 1 1 calc R . .
C29 C 0.41577(9) 0.76455(14) 0.16021(16) 0.0205(5) Uani 1 1 d . . .
C30 C 0.32504(12) 0.60966(17) 0.02510(17) 0.0315(6) Uani 1 1 d . . .
H30A H 0.3453 0.5548 0.0126 0.047 Uiso 1 1 calc R . .
H30B H 0.3228 0.6445 -0.0308 0.047 Uiso 1 1 calc R . .
H30C H 0.2863 0.5967 0.0468 0.047 Uiso 1 1 calc R . .
C31 C 0.48294(9) 0.64946(14) 0.34601(15) 0.0213(5) Uani 1 1 d . . .
C32 C 0.53154(11) 0.68372(17) 0.30450(18) 0.0295(6) Uani 1 1 d . . .
H32 H 0.5312 0.7422 0.2826 0.035 Uiso 1 1 calc R . .
C33 C 0.58022(12) 0.63327(19) 0.2949(2) 0.0395(7) Uani 1 1 d . . .
H33 H 0.6135 0.6574 0.2674 0.047 Uiso 1 1 calc R . .
C34 C 0.58066(12) 0.5470(2) 0.3255(2) 0.0422(7) Uani 1 1 d . . .
H34 H 0.6139 0.5119 0.3175 0.051 Uiso 1 1 calc R . .
C35 C 0.53296(11) 0.51272(17) 0.3674(2) 0.0365(6) Uani 1 1 d . . .
H35 H 0.5334 0.4540 0.3887 0.044 Uiso 1 1 calc R . .
C36 C 0.48418(10) 0.56374(15) 0.37873(17) 0.0275(5) Uani 1 1 d . . .
H36 H 0.4516 0.5402 0.4088 0.033 Uiso 1 1 calc R . .
C37 C 0.42560(10) 0.81778(14) 0.37285(15) 0.0217(5) Uani 1 1 d . . .
C38 C 0.47200(10) 0.84347(16) 0.42575(16) 0.0262(5) Uani 1 1 d . . .
H38 H 0.4991 0.8013 0.4457 0.031 Uiso 1 1 calc R . .
C39 C 0.47865(11) 0.93070(16) 0.44943(18) 0.0307(6) Uani 1 1 d . . .
H39 H 0.5108 0.9482 0.4847 0.037 Uiso 1 1 calc R . .
C40 C 0.43895(11) 0.99219(16) 0.42225(17) 0.0337(6) Uani 1 1 d . . .
H40 H 0.4439 1.0519 0.4385 0.040 Uiso 1 1 calc R . .
C41 C 0.39193(11) 0.96700(15) 0.37129(19) 0.0344(6) Uani 1 1 d . . .
H41 H 0.3643 1.0093 0.3534 0.041 Uiso 1 1 calc R . .
C42 C 0.38507(11) 0.88036(15) 0.34631(18) 0.0295(5) Uani 1 1 d . . .
H42 H 0.3528 0.8633 0.3111 0.035 Uiso 1 1 calc R . .
C43 C 0.38476(9) 0.45900(13) 0.22484(15) 0.0169(4) Uani 1 1 d . . .
C44 C 0.43458(9) 0.45473(14) 0.17582(15) 0.0184(4) Uani 1 1 d . . .
C45 C 0.45744(9) 0.36809(14) 0.18979(15) 0.0196(5) Uani 1 1 d . . .
C46 C 0.50744(10) 0.32760(16) 0.15722(17) 0.0254(5) Uani 1 1 d . . .
H46 H 0.5326 0.3577 0.1172 0.030 Uiso 1 1 calc R . .
C47 C 0.51911(10) 0.24342(16) 0.18447(17) 0.0274(5) Uani 1 1 d . . .
H47 H 0.5522 0.2145 0.1617 0.033 Uiso 1 1 calc R . .
C48 C 0.48278(10) 0.19945(15) 0.24555(17) 0.0277(5) Uani 1 1 d . . .
H48 H 0.4926 0.1421 0.2651 0.033 Uiso 1 1 calc R . .
C49 C 0.43293(10) 0.23772(15) 0.27796(17) 0.0241(5) Uani 1 1 d . . .
H49 H 0.4081 0.2071 0.3180 0.029 Uiso 1 1 calc R . .
C50 C 0.42062(9) 0.32296(14) 0.24948(16) 0.0192(5) Uani 1 1 d . . .
C51 C 0.46574(11) 0.52277(16) 0.12044(18) 0.0283(5) Uani 1 1 d . . .
H51A H 0.4445 0.5340 0.0641 0.042 Uiso 1 1 calc R . .
H51B H 0.5042 0.5015 0.1057 0.042 Uiso 1 1 calc R . .
H51C H 0.4687 0.5771 0.1556 0.042 Uiso 1 1 calc R . .
C52 C 0.26764(10) 0.29645(14) 0.29388(15) 0.0198(5) Uani 1 1 d . . .
C53 C 0.20989(10) 0.31298(16) 0.31228(17) 0.0247(5) Uani 1 1 d . . .
H53 H 0.1998 0.3591 0.3526 0.030 Uiso 1 1 calc R . .
C54 C 0.16726(11) 0.26306(18) 0.27253(17) 0.0300(6) Uani 1 1 d . . .
H54 H 0.1282 0.2745 0.2864 0.036 Uiso 1 1 calc R . .
C55 C 0.18123(12) 0.19655(17) 0.21274(18) 0.0331(6) Uani 1 1 d . . .
H55 H 0.1519 0.1625 0.1853 0.040 Uiso 1 1 calc R . .
C56 C 0.23827(12) 0.17985(16) 0.19310(19) 0.0332(6) Uani 1 1 d . . .
H56 H 0.2480 0.1345 0.1517 0.040 Uiso 1 1 calc R . .
C57 C 0.28120(11) 0.22899(16) 0.23364(17) 0.0282(5) Uani 1 1 d . . .
H57 H 0.3202 0.2166 0.2203 0.034 Uiso 1 1 calc R . .
C58 C 0.35026(10) 0.29898(14) 0.43576(16) 0.0218(5) Uani 1 1 d . . .
C59 C 0.39819(11) 0.32934(17) 0.48285(17) 0.0299(6) Uani 1 1 d . . .
H59 H 0.4141 0.3848 0.4680 0.036 Uiso 1 1 calc R . .
C60 C 0.42271(13) 0.27939(19) 0.55092(19) 0.0366(6) Uani 1 1 d . . .
H60 H 0.4560 0.2997 0.5817 0.044 Uiso 1 1 calc R . .
C61 C 0.39852(13) 0.19932(18) 0.57423(19) 0.0364(6) Uani 1 1 d . . .
H61 H 0.4150 0.1651 0.6214 0.044 Uiso 1 1 calc R . .
C62 C 0.35083(12) 0.16961(17) 0.52913(19) 0.0347(6) Uani 1 1 d . . .
H62 H 0.3344 0.1149 0.5455 0.042 Uiso 1 1 calc R . .
C63 C 0.32652(11) 0.21837(15) 0.46035(17) 0.0276(5) Uani 1 1 d . . .
H63 H 0.2935 0.1971 0.4296 0.033 Uiso 1 1 calc R . .

loop_
_atom_site_aniso_label
_atom_site_aniso_U_11
_atom_site_aniso_U_22
_atom_site_aniso_U_33
_atom_site_aniso_U_23
_atom_site_aniso_U_13
_atom_site_aniso_U_12
Cu1 0.01660(12) 0.01858(12) 0.01611(12) -0.00086(12) -0.00033(12) -0.00047(10)
Cl1 0.0338(3) 0.0319(3) 0.0180(3) 0.0034(2) -0.0003(2) 0.0056(3)
P1 0.0161(3) 0.0175(2) 0.0165(3) -0.0035(2) -0.0002(2) 0.0013(2)
P2 0.0170(3) 0.0165(3) 0.0180(3) -0.0004(2) -0.0012(2) -0.0022(2)
P3 0.0184(3) 0.0179(3) 0.0188(3) 0.0010(2) 0.0029(2) -0.0002(2)
P4 0.0151(3) 0.0124(2) 0.0154(3) -0.0007(2) 0.0008(2) -0.0004(2)
N1 0.0152(9) 0.0171(9) 0.0190(9) -0.0029(7) -0.0006(7) 0.0014(7)
N2 0.0206(9) 0.0158(9) 0.0180(9) 0.0010(7) -0.0005(8) -0.0044(7)
N3 0.0169(9) 0.0140(8) 0.0189(9) 0.0013(7) 0.0026(7) 0.0027(7)
C1 0.0166(10) 0.0136(10) 0.0157(10) 0.0004(8) 0.0010(8) 0.0020(8)
C2 0.0225(11) 0.0144(10) 0.0162(11) 0.0016(8) -0.0013(9) -0.0018(8)
C3 0.0208(11) 0.0152(10) 0.0191(11) 0.0051(9) -0.0039(9) -0.0027(9)
C4 0.0255(12) 0.0190(11) 0.0209(12) 0.0036(9) -0.0037(10) -0.0048(9)
C5 0.0229(12) 0.0234(12) 0.0312(13) 0.0074(10) -0.0086(10) -0.0078(10)
C6 0.0140(10) 0.0293(12) 0.0304(13) 0.0075(10) -0.0007(10) -0.0013(9)
C7 0.0210(12) 0.0241(12) 0.0230(12) 0.0023(9) -0.0010(9) 0.0015(9)
C8 0.0194(11) 0.0147(10) 0.0192(11) 0.0034(9) -0.0036(9) -0.0029(8)
C9 0.0277(13) 0.0233(12) 0.0204(12) -0.0079(10) -0.0018(10) -0.0008(10)
C10 0.0175(11) 0.0292(12) 0.0181(11) -0.0049(9) 0.0004(9) -0.0010(9)
C11 0.0238(12) 0.0312(13) 0.0249(13) -0.0069(10) 0.0010(10) 0.0015(10)
C12 0.0223(13) 0.0490(17) 0.0287(14) -0.0142(12) 0.0042(11) 0.0004(11)
C13 0.0293(14) 0.0537(17) 0.0250(14) -0.0074(13) 0.0094(11) -0.0116(13)
C14 0.0335(15) 0.0379(14) 0.0270(14) 0.0043(12) 0.0020(11) -0.0099(12)
C15 0.0249(12) 0.0298(13) 0.0233(12) -0.0007(10) 0.0002(10) -0.0018(10)
C16 0.0152(10) 0.0190(10) 0.0241(11) -0.0030(9) -0.0012(9) 0.0012(9)
C17 0.0245(12) 0.0251(12) 0.0255(12) -0.0015(10) -0.0014(10) 0.0004(10)
C18 0.0362(14) 0.0304(13) 0.0287(14) 0.0079(11) 0.0006(12) 0.0023(11)
C19 0.0283(13) 0.0200(12) 0.0539(19) 0.0090(12) 0.0040(13) 0.0007(10)
C20 0.0332(13) 0.0202(11) 0.0467(17) -0.0054(11) -0.0026(12) 0.0023(11)
C21 0.0333(13) 0.0210(11) 0.0306(13) -0.0069(10) -0.0019(11) 0.0029(10)
C22 0.0165(10) 0.0146(10) 0.0179(11) -0.0006(8) 0.0007(9) -0.0001(8)
C23 0.0202(11) 0.0229(11) 0.0198(12) 0.0017(9) -0.0009(9) -0.0014(9)
C24 0.0202(11) 0.0210(11) 0.0213(12) 0.0046(9) -0.0009(9) -0.0012(9)
C25 0.0324(14) 0.0341(14) 0.0245(13) 0.0078(11) -0.0061(11) -0.0036(11)
C26 0.0355(14) 0.0352(14) 0.0314(14) 0.0148(12) 0.0023(12) -0.0082(12)
C27 0.0284(13) 0.0239(12) 0.0401(15) 0.0081(11) -0.0002(12) -0.0071(10)
C28 0.0257(12) 0.0224(12) 0.0297(13) 0.0019(10) 0.0006(10) -0.0056(10)
C29 0.0202(11) 0.0184(11) 0.0229(12) 0.0038(9) 0.0017(9) 0.0009(9)
C30 0.0393(15) 0.0346(14) 0.0206(12) 0.0001(11) -0.0049(11) -0.0127(12)
C31 0.0176(10) 0.0254(11) 0.0209(12) -0.0012(10) -0.0032(9) 0.0006(9)
C32 0.0237(13) 0.0287(13) 0.0360(15) 0.0042(11) 0.0027(11) -0.0028(10)
C33 0.0214(13) 0.0458(17) 0.0513(18) 0.0075(14) 0.0076(12) 0.0002(12)
C34 0.0239(13) 0.0487(17) 0.0540(19) 0.0048(14) 0.0024(13) 0.0116(13)
C35 0.0302(14) 0.0296(13) 0.0498(17) 0.0106(12) -0.0009(12) 0.0081(11)
C36 0.0224(11) 0.0274(12) 0.0325(15) 0.0049(10) 0.0004(10) -0.0006(9)
C37 0.0251(11) 0.0193(10) 0.0208(12) -0.0026(8) 0.0041(9) -0.0043(9)
C38 0.0274(13) 0.0275(12) 0.0237(13) -0.0034(9) -0.0012(10) -0.0024(10)
C39 0.0317(14) 0.0336(14) 0.0269(14) -0.0121(11) -0.0003(11) -0.0100(11)
C40 0.0390(15) 0.0236(12) 0.0384(17) -0.0125(11) 0.0094(12) -0.0084(11)
C41 0.0348(14) 0.0232(12) 0.0451(17) -0.0057(11) 0.0036(12) 0.0042(11)
C42 0.0266(12) 0.0265(12) 0.0353(14) -0.0074(11) -0.0022(11) -0.0007(10)
C43 0.0201(11) 0.0142(10) 0.0162(11) -0.0004(8) 0.0013(9) 0.0002(8)
C44 0.0173(10) 0.0190(10) 0.0188(11) -0.0022(9) 0.0008(9) 0.0009(9)
C45 0.0178(11) 0.0187(11) 0.0223(11) -0.0047(9) 0.0000(9) 0.0007(8)
C46 0.0175(11) 0.0290(13) 0.0296(13) -0.0042(10) 0.0034(10) -0.0009(10)
C47 0.0177(11) 0.0298(13) 0.0348(14) -0.0089(11) -0.0016(10) 0.0075(10)
C48 0.0291(13) 0.0206(11) 0.0334(14) -0.0006(10) -0.0050(11) 0.0074(10)
C49 0.0241(12) 0.0219(12) 0.0265(13) -0.0022(10) 0.0038(10) 0.0021(9)
C50 0.0166(10) 0.0194(11) 0.0215(11) -0.0034(9) 0.0000(9) 0.0017(9)
C51 0.0255(12) 0.0246(12) 0.0348(14) 0.0030(11) 0.0132(11) -0.0003(10)
C52 0.0228(12) 0.0204(11) 0.0163(11) 0.0035(9) 0.0017(9) -0.0024(9)
C53 0.0244(12) 0.0275(12) 0.0222(12) -0.0001(10) 0.0026(10) -0.0006(10)
C54 0.0239(12) 0.0433(15) 0.0226(13) 0.0000(11) -0.0003(10) -0.0038(11)
C55 0.0337(14) 0.0351(14) 0.0306(14) 0.0001(11) -0.0053(12) -0.0119(12)
C56 0.0391(15) 0.0259(13) 0.0347(15) -0.0101(11) 0.0051(12) -0.0071(11)
C57 0.0241(12) 0.0271(12) 0.0334(14) -0.0031(11) 0.0052(10) -0.0031(10)
C58 0.0240(12) 0.0215(11) 0.0200(11) 0.0019(9) 0.0038(9) 0.0045(9)
C59 0.0331(14) 0.0267(12) 0.0300(14) 0.0015(11) -0.0002(11) -0.0011(11)
C60 0.0391(16) 0.0394(15) 0.0312(15) 0.0032(12) -0.0089(12) 0.0043(12)
C61 0.0448(17) 0.0386(15) 0.0260(14) 0.0097(12) 0.0027(12) 0.0133(13)
C62 0.0453(16) 0.0265(13) 0.0324(15) 0.0106(11) 0.0132(13) 0.0050(12)
C63 0.0319(13) 0.0246(12) 0.0262(13) 0.0022(10) 0.0041(10) 0.0006(10)

loop_
_atom_type_symbol
_atom_type_description
_atom_type_scat_dispersion_real
_atom_type_scat_dispersion_imag
_atom_type_scat_source
C C 0.0033 0.0016 'International Tables Vol C Tables 4.2.6.8 and 6.1.1.4'
H H 0.0000 0.0000 'International Tables Vol C Tables 4.2.6.8 and 6.1.1.4'
Cl Cl 0.1484 0.1585 'International Tables Vol C Tables 4.2.6.8 and 6.1.1.4'
Cu Cu 0.3201 1.2651 'International Tables Vol C Tables 4.2.6.8 and 6.1.1.4'
N N 0.0061 0.0033 'International Tables Vol C Tables 4.2.6.8 and 6.1.1.4'
P P 0.1023 0.0942 'International Tables Vol C Tables 4.2.6.8 and 6.1.1.4'

loop_
_geom_angle_atom_site_label_1
_geom_angle_atom_site_label_2
_geom_angle_atom_site_label_3
_geom_angle
_geom_angle_site_symmetry_1
_geom_angle_site_symmetry_3
_geom_angle_publ_flag
Cl1 Cu1 P1 115.82(2) . . ?
Cl1 Cu1 P2 116.43(2) . . ?
P1 Cu1 P2 120.79(2) . . ?
Cl1 Cu1 P4 125.02(2) . . ?
P1 Cu1 P4 85.90(2) . . ?
P2 Cu1 P4 86.16(2) . . ?
N1 P1 C10 101.88(10) . . ?
N1 P1 C16 103.07(10) . . ?
C10 P1 C16 108.49(10) . . ?
N1 P1 Cu1 105.13(6) . . ?
C10 P1 Cu1 117.47(8) . . ?
C16 P1 Cu1 118.29(7) . . ?
N2 P2 C37 102.81(10) . . ?
N2 P2 C31 101.56(10) . . ?
C37 P2 C31 106.66(10) . . ?
N2 P2 Cu1 102.44(6) . . ?
C37 P2 Cu1 126.04(7) . . ?
C31 P2 Cu1 113.77(8) . . ?
N3 P3 C58 101.54(10) . . ?
N3 P3 C52 104.76(10) . . ?
C58 P3 C52 102.38(10) . . ?
C1 P4 C43 109.06(10) . . ?
C1 P4 C22 104.73(10) . . ?
C43 P4 C22 106.13(10) . . ?
C1 P4 Cu1 106.30(7) . . ?
C43 P4 Cu1 127.31(7) . . ?
C22 P4 Cu1 101.06(7) . . ?
C8 N1 C1 106.99(17) . . ?
C8 N1 P1 130.96(15) . . ?
C1 N1 P1 121.93(14) . . ?
C29 N2 C22 107.66(18) . . ?
C29 N2 P2 131.94(16) . . ?
C22 N2 P2 120.39(14) . . ?
C50 N3 C43 107.10(17) . . ?
C50 N3 P3 132.28(15) . . ?
C43 N3 P3 120.29(14) . . ?
C2 C1 N1 109.95(18) . . ?
C2 C1 P4 135.57(17) . . ?
N1 C1 P4 114.30(15) . . ?
C1 C2 C3 106.83(19) . . ?
C1 C2 C9 129.6(2) . . ?
C3 C2 C9 123.52(19) . . ?
C8 C3 C4 119.9(2) . . ?
C8 C3 C2 108.38(19) . . ?
C4 C3 C2 131.7(2) . . ?
C5 C4 C3 118.4(2) . . ?
C5 C4 H4 120.8 . . ?
C3 C4 H4 120.8 . . ?
C4 C5 C6 121.1(2) . . ?
C4 C5 H5 119.4 . . ?
C6 C5 H5 119.4 . . ?
C7 C6 C5 121.9(2) . . ?
C7 C6 H6 119.0 . . ?
C5 C6 H6 119.0 . . ?
C6 C7 C8 117.2(2) . . ?
C6 C7 H7 121.4 . . ?
C8 C7 H7 121.4 . . ?
N1 C8 C7 130.7(2) . . ?
N1 C8 C3 107.85(19) . . ?
C7 C8 C3 121.4(2) . . ?
C2 C9 H9A 109.5 . . ?
C2 C9 H9B 109.5 . . ?
H9A C9 H9B 109.5 . . ?
C2 C9 H9C 109.5 . . ?
H9A C9 H9C 109.5 . . ?
H9B C9 H9C 109.5 . . ?
C11 C10 C15 119.7(2) . . ?
C11 C10 P1 125.14(19) . . ?
C15 C10 P1 115.20(17) . . ?
C10 C11 C12 119.7(2) . . ?
C10 C11 H11 120.2 . . ?
C12 C11 H11 120.2 . . ?
C13 C12 C11 120.1(2) . . ?
C13 C12 H12 120.0 . . ?
C11 C12 H12 120.0 . . ?
C14 C13 C12 120.5(2) . . ?
C14 C13 H13 119.8 . . ?
C12 C13 H13 119.8 . . ?
C15 C14 C13 119.7(3) . . ?
C15 C14 H14 120.2 . . ?
C13 C14 H14 120.2 . . ?
C14 C15 C10 120.4(2) . . ?
C14 C15 H15 119.8 . . ?
C10 C15 H15 119.8 . . ?
C17 C16 C21 119.4(2) . . ?
C17 C16 P1 120.90(17) . . ?
C21 C16 P1 119.04(18) . . ?
C16 C17 C18 120.0(2) . . ?
C16 C17 H17 120.0 . . ?
C18 C17 H17 120.0 . . ?
C19 C18 C17 120.4(2) . . ?
C19 C18 H18 119.8 . . ?
C17 C18 H18 119.8 . . ?
C20 C19 C18 119.6(2) . . ?
C20 C19 H19 120.2 . . ?
C18 C19 H19 120.2 . . ?
C19 C20 C21 120.4(2) . . ?
C19 C20 H20 119.8 . . ?
C21 C20 H20 119.8 . . ?
C16 C21 C20 120.2(2) . . ?
C16 C21 H21 119.9 . . ?
C20 C21 H21 119.9 . . ?
C23 C22 N2 109.73(18) . . ?
C23 C22 P4 133.91(17) . . ?
N2 C22 P4 116.23(15) . . ?
C22 C23 C24 106.7(2) . . ?
C22 C23 C30 129.2(2) . . ?
C24 C23 C30 123.9(2) . . ?
C25 C24 C29 120.2(2) . . ?
C25 C24 C23 131.8(2) . . ?
C29 C24 C23 107.9(2) . . ?
C26 C25 C24 119.1(2) . . ?
C26 C25 H25 120.5 . . ?
C24 C25 H25 120.5 . . ?
C25 C26 C27 120.4(2) . . ?
C25 C26 H26 119.8 . . ?
C27 C26 H26 119.8 . . ?
C28 C27 C26 121.9(2) . . ?
C28 C27 H27 119.0 . . ?
C26 C27 H27 119.0 . . ?
C27 C28 C29 118.0(2) . . ?
C27 C28 H28 121.0 . . ?
C29 C28 H28 121.0 . . ?
N2 C29 C28 131.7(2) . . ?
N2 C29 C24 107.91(19) . . ?
C28 C29 C24 120.4(2) . . ?
C23 C30 H30A 109.5 . . ?
C23 C30 H30B 109.5 . . ?
H30A C30 H30B 109.5 . . ?
C23 C30 H30C 109.5 . . ?
H30A C30 H30C 109.5 . . ?
H30B C30 H30C 109.5 . . ?
C32 C31 C36 119.2(2) . . ?
C32 C31 P2 123.66(18) . . ?
C36 C31 P2 116.40(17) . . ?
C33 C32 C31 120.4(2) . . ?
C33 C32 H32 119.8 . . ?
C31 C32 H32 119.8 . . ?
C32 C33 C34 120.1(3) . . ?
C32 C33 H33 119.9 . . ?
C34 C33 H33 119.9 . . ?
C35 C34 C33 119.9(3) . . ?
C35 C34 H34 120.0 . . ?
C33 C34 H34 120.0 . . ?
C34 C35 C36 120.2(2) . . ?
C34 C35 H35 119.9 . . ?
C36 C35 H35 119.9 . . ?
C35 C36 C31 120.2(2) . . ?
C35 C36 H36 119.9 . . ?
C31 C36 H36 119.9 . . ?
C38 C37 C42 119.3(2) . . ?
C38 C37 P2 121.57(18) . . ?
C42 C37 P2 118.96(17) . . ?
C39 C38 C37 120.0(2) . . ?
C39 C38 H38 120.0 . . ?
C37 C38 H38 120.0 . . ?
C40 C39 C38 120.5(2) . . ?
C40 C39 H39 119.8 . . ?
C38 C39 H39 119.8 . . ?
C39 C40 C41 120.0(2) . . ?
C39 C40 H40 120.0 . . ?
C41 C40 H40 120.0 . . ?
C40 C41 C42 120.1(2) . . ?
C40 C41 H41 119.9 . . ?
C42 C41 H41 119.9 . . ?
C41 C42 C37 120.1(2) . . ?
C41 C42 H42 120.0 . . ?
C37 C42 H42 120.0 . . ?
C44 C43 N3 110.27(18) . . ?
C44 C43 P4 130.80(16) . . ?
N3 C43 P4 117.02(15) . . ?
C43 C44 C45 106.43(19) . . ?
C43 C44 C51 131.4(2) . . ?
C45 C44 C51 122.11(19) . . ?
C46 C45 C50 120.2(2) . . ?
C46 C45 C44 131.5(2) . . ?
C50 C45 C44 108.21(19) . . ?
C47 C46 C45 118.5(2) . . ?
C47 C46 H46 120.7 . . ?
C45 C46 H46 120.7 . . ?
C46 C47 C48 120.9(2) . . ?
C46 C47 H47 119.5 . . ?
C48 C47 H47 119.5 . . ?
C49 C48 C47 121.6(2) . . ?
C49 C48 H48 119.2 . . ?
C47 C48 H48 119.2 . . ?
C48 C49 C50 117.5(2) . . ?
C48 C49 H49 121.2 . . ?
C50 C49 H49 121.2 . . ?
C49 C50 N3 130.9(2) . . ?
C49 C50 C45 121.2(2) . . ?
N3 C50 C45 107.97(18) . . ?
C44 C51 H51A 109.5 . . ?
C44 C51 H51B 109.5 . . ?
H51A C51 H51B 109.5 . . ?
C44 C51 H51C 109.5 . . ?
H51A C51 H51C 109.5 . . ?
H51B C51 H51C 109.5 . . ?
C57 C52 C53 118.4(2) . . ?
C57 C52 P3 125.84(18) . . ?
C53 C52 P3 115.76(17) . . ?
C54 C53 C52 120.8(2) . . ?
C54 C53 H53 119.6 . . ?
C52 C53 H53 119.6 . . ?
C55 C54 C53 120.3(2) . . ?
C55 C54 H54 119.9 . . ?
C53 C54 H54 119.9 . . ?
C54 C55 C56 119.6(2) . . ?
C54 C55 H55 120.2 . . ?
C56 C55 H55 120.2 . . ?
C55 C56 C57 120.3(2) . . ?
C55 C56 H56 119.8 . . ?
C57 C56 H56 119.8 . . ?
C56 C57 C52 120.6(2) . . ?
C56 C57 H57 119.7 . . ?
C52 C57 H57 119.7 . . ?
C59 C58 C63 118.8(2) . . ?
C59 C58 P3 118.29(18) . . ?
C63 C58 P3 122.77(19) . . ?
C60 C59 C58 120.5(2) . . ?
C60 C59 H59 119.8 . . ?
C58 C59 H59 119.8 . . ?
C59 C60 C61 119.7(3) . . ?
C59 C60 H60 120.1 . . ?
C61 C60 H60 120.1 . . ?
C62 C61 C60 120.1(2) . . ?
C62 C61 H61 120.0 . . ?
C60 C61 H61 120.0 . . ?
C61 C62 C63 120.6(2) . . ?
C61 C62 H62 119.7 . . ?
C63 C62 H62 119.7 . . ?
C62 C63 C58 120.2(2) . . ?
C62 C63 H63 119.9 . . ?
C58 C63 H63 119.9 . . ?

loop_
_geom_bond_atom_site_label_1
_geom_bond_atom_site_label_2
_geom_bond_distance
_geom_bond_site_symmetry_2
_geom_bond_publ_flag
Cu1 Cl1 2.2435(6) . ?
Cu1 P1 2.2597(6) . ?
Cu1 P2 2.2688(6) . ?
Cu1 P4 2.2842(6) . ?
P1 N1 1.7285(18) . ?
P1 C10 1.821(2) . ?
P1 C16 1.828(2) . ?
P2 N2 1.7496(19) . ?
P2 C37 1.822(2) . ?
P2 C31 1.826(2) . ?
P3 N3 1.7467(18) . ?
P3 C58 1.823(2) . ?
P3 C52 1.823(2) . ?
P4 C1 1.806(2) . ?
P4 C43 1.810(2) . ?
P4 C22 1.811(2) . ?
N1 C8 1.402(3) . ?
N1 C1 1.427(3) . ?
N2 C29 1.389(3) . ?
N2 C22 1.418(3) . ?
N3 C50 1.399(3) . ?
N3 C43 1.423(3) . ?
C1 C2 1.367(3) . ?
C2 C3 1.435(3) . ?
C2 C9 1.498(3) . ?
C3 C8 1.406(3) . ?
C3 C4 1.409(3) . ?
C4 C5 1.376(3) . ?
C4 H4 0.9500 . ?
C5 C6 1.398(3) . ?
C5 H5 0.9500 . ?
C6 C7 1.382(3) . ?
C6 H6 0.9500 . ?
C7 C8 1.404(3) . ?
C7 H7 0.9500 . ?
C9 H9A 0.9800 . ?
C9 H9B 0.9800 . ?
C9 H9C 0.9800 . ?
C10 C11 1.392(3) . ?
C10 C15 1.400(3) . ?
C11 C12 1.393(3) . ?
C11 H11 0.9500 . ?
C12 C13 1.389(4) . ?
C12 H12 0.9500 . ?
C13 C14 1.385(4) . ?
C13 H13 0.9500 . ?
C14 C15 1.383(3) . ?
C14 H14 0.9500 . ?
C15 H15 0.9500 . ?
C16 C17 1.385(3) . ?
C16 C21 1.395(3) . ?
C17 C18 1.398(3) . ?
C17 H17 0.9500 . ?
C18 C19 1.388(4) . ?
C18 H18 0.9500 . ?
C19 C20 1.379(4) . ?
C19 H19 0.9500 . ?
C20 C21 1.395(4) . ?
C20 H20 0.9500 . ?
C21 H21 0.9500 . ?
C22 C23 1.366(3) . ?
C23 C24 1.441(3) . ?
C23 C30 1.502(3) . ?
C24 C25 1.404(3) . ?
C24 C29 1.407(3) . ?
C25 C26 1.363(4) . ?
C25 H25 0.9500 . ?
C26 C27 1.411(4) . ?
C26 H26 0.9500 . ?
C27 C28 1.369(3) . ?
C27 H27 0.9500 . ?
C28 C29 1.403(3) . ?
C28 H28 0.9500 . ?
C30 H30A 0.9800 . ?
C30 H30B 0.9800 . ?
C30 H30C 0.9800 . ?
C31 C32 1.390(3) . ?
C31 C36 1.396(3) . ?
C32 C33 1.380(4) . ?
C32 H32 0.9500 . ?
C33 C34 1.393(4) . ?
C33 H33 0.9500 . ?
C34 C35 1.376(4) . ?
C34 H34 0.9500 . ?
C35 C36 1.390(3) . ?
C35 H35 0.9500 . ?
C36 H36 0.9500 . ?
C37 C38 1.390(3) . ?
C37 C42 1.400(3) . ?
C38 C39 1.386(3) . ?
C38 H38 0.9500 . ?
C39 C40 1.379(4) . ?
C39 H39 0.9500 . ?
C40 C41 1.383(4) . ?
C40 H40 0.9500 . ?
C41 C42 1.383(3) . ?
C41 H41 0.9500 . ?
C42 H42 0.9500 . ?
C43 C44 1.369(3) . ?
C44 C45 1.442(3) . ?
C44 C51 1.508(3) . ?
C45 C46 1.405(3) . ?
C45 C50 1.409(3) . ?
C46 C47 1.375(3) . ?
C46 H46 0.9500 . ?
C47 C48 1.406(4) . ?
C47 H47 0.9500 . ?
C48 C49 1.386(3) . ?
C48 H48 0.9500 . ?
C49 C50 1.398(3) . ?
C49 H49 0.9500 . ?
C51 H51A 0.9800 . ?
C51 H51B 0.9800 . ?
C51 H51C 0.9800 . ?
C52 C57 1.396(3) . ?
C52 C53 1.398(3) . ?
C53 C54 1.383(3) . ?
C53 H53 0.9500 . ?
C54 C55 1.383(4) . ?
C54 H54 0.9500 . ?
C55 C56 1.386(4) . ?
C55 H55 0.9500 . ?
C56 C57 1.387(4) . ?
C56 H56 0.9500 . ?
C57 H57 0.9500 . ?
C58 C59 1.395(3) . ?
C58 C63 1.398(3) . ?
C59 C60 1.383(4) . ?
C59 H59 0.9500 . ?
C60 C61 1.390(4) . ?
C60 H60 0.9500 . ?
C61 C62 1.373(4) . ?
C61 H61 0.9500 . ?
C62 C63 1.378(4) . ?
C62 H62 0.9500 . ?
C63 H63 0.9500 . ?

loop_
_geom_torsion_atom_site_label_1
_geom_torsion_atom_site_label_2
_geom_torsion_atom_site_label_3
_geom_torsion_atom_site_label_4
_geom_torsion
_geom_torsion_site_symmetry_1
_geom_torsion_site_symmetry_2
_geom_torsion_site_symmetry_3
_geom_torsion_site_symmetry_4
_geom_torsion_publ_flag
Cl1 Cu1 P1 N1 -105.06(7) . . . . ?
P2 Cu1 P1 N1 105.18(7) . . . . ?
P4 Cu1 P1 N1 22.13(7) . . . . ?
Cl1 Cu1 P1 C10 7.34(9) . . . . ?
P2 Cu1 P1 C10 -142.42(8) . . . . ?
P4 Cu1 P1 C10 134.53(9) . . . . ?
Cl1 Cu1 P1 C16 140.63(9) . . . . ?
P2 Cu1 P1 C16 -9.12(9) . . . . ?
P4 Cu1 P1 C16 -92.17(9) . . . . ?
Cl1 Cu1 P2 N2 157.23(7) . . . . ?
P1 Cu1 P2 N2 -53.19(7) . . . . ?
P4 Cu1 P2 N2 29.72(7) . . . . ?
Cl1 Cu1 P2 C37 -86.58(10) . . . . ?
P1 Cu1 P2 C37 63.00(10) . . . . ?
P4 Cu1 P2 C37 145.91(9) . . . . ?
Cl1 Cu1 P2 C31 48.49(9) . . . . ?
P1 Cu1 P2 C31 -161.94(8) . . . . ?
P4 Cu1 P2 C31 -79.03(8) . . . . ?
Cl1 Cu1 P4 C1 99.38(8) . . . . ?
P1 Cu1 P4 C1 -19.50(7) . . . . ?
P2 Cu1 P4 C1 -140.77(7) . . . . ?
Cl1 Cu1 P4 C43 -31.21(10) . . . . ?
P1 Cu1 P4 C43 -150.09(9) . . . . ?
P2 Cu1 P4 C43 88.64(9) . . . . ?
Cl1 Cu1 P4 C22 -151.53(7) . . . . ?
P1 Cu1 P4 C22 89.60(7) . . . . ?
P2 Cu1 P4 C22 -31.68(7) . . . . ?
C10 P1 N1 C8 38.6(2) . . . . ?
C16 P1 N1 C8 -73.9(2) . . . . ?
Cu1 P1 N1 C8 161.62(18) . . . . ?
C10 P1 N1 C1 -145.81(17) . . . . ?
C16 P1 N1 C1 101.76(17) . . . . ?
Cu1 P1 N1 C1 -22.76(17) . . . . ?
C37 P2 N2 C29 28.3(2) . . . . ?
C31 P2 N2 C29 -82.0(2) . . . . ?
Cu1 P2 N2 C29 160.24(19) . . . . ?
C37 P2 N2 C22 -153.03(16) . . . . ?
C31 P2 N2 C22 96.70(17) . . . . ?
Cu1 P2 N2 C22 -21.11(17) . . . . ?
C58 P3 N3 C50 28.6(2) . . . . ?
C52 P3 N3 C50 -77.6(2) . . . . ?
C58 P3 N3 C43 -143.87(17) . . . . ?
C52 P3 N3 C43 109.86(17) . . . . ?
C8 N1 C1 C2 -0.4(2) . . . . ?
P1 N1 C1 C2 -176.98(15) . . . . ?
C8 N1 C1 P4 -176.31(14) . . . . ?
P1 N1 C1 P4 7.1(2) . . . . ?
C43 P4 C1 C2 -22.1(3) . . . . ?
C22 P4 C1 C2 91.2(2) . . . . ?
Cu1 P4 C1 C2 -162.3(2) . . . . ?
C43 P4 C1 N1 152.40(15) . . . . ?
C22 P4 C1 N1 -94.35(16) . . . . ?
Cu1 P4 C1 N1 12.12(16) . . . . ?
N1 C1 C2 C3 0.5(2) . . . . ?
P4 C1 C2 C3 175.10(18) . . . . ?
N1 C1 C2 C9 -178.6(2) . . . . ?
P4 C1 C2 C9 -4.0(4) . . . . ?
C1 C2 C3 C8 -0.3(2) . . . . ?
C9 C2 C3 C8 178.8(2) . . . . ?
C1 C2 C3 C4 -179.1(2) . . . . ?
C9 C2 C3 C4 0.0(4) . . . . ?
C8 C3 C4 C5 -1.1(3) . . . . ?
C2 C3 C4 C5 177.6(2) . . . . ?
C3 C4 C5 C6 -0.8(3) . . . . ?
C4 C5 C6 C7 2.6(4) . . . . ?
C5 C6 C7 C8 -2.4(3) . . . . ?
C1 N1 C8 C7 177.7(2) . . . . ?
P1 N1 C8 C7 -6.2(4) . . . . ?
C1 N1 C8 C3 0.2(2) . . . . ?
P1 N1 C8 C3 176.33(16) . . . . ?
C6 C7 C8 N1 -176.7(2) . . . . ?
C6 C7 C8 C3 0.5(3) . . . . ?
C4 C3 C8 N1 179.03(19) . . . . ?
C2 C3 C8 N1 0.1(2) . . . . ?
C4 C3 C8 C7 1.2(3) . . . . ?
C2 C3 C8 C7 -177.7(2) . . . . ?
N1 P1 C10 C11 -114.6(2) . . . . ?
C16 P1 C10 C11 -6.3(2) . . . . ?
Cu1 P1 C10 C11 131.19(19) . . . . ?
N1 P1 C10 C15 65.66(19) . . . . ?
C16 P1 C10 C15 173.96(17) . . . . ?
Cu1 P1 C10 C15 -48.5(2) . . . . ?
C15 C10 C11 C12 -0.5(4) . . . . ?
P1 C10 C11 C12 179.75(19) . . . . ?
C10 C11 C12 C13 -0.7(4) . . . . ?
C11 C12 C13 C14 0.9(4) . . . . ?
C12 C13 C14 C15 0.2(4) . . . . ?
C13 C14 C15 C10 -1.5(4) . . . . ?
C11 C10 C15 C14 1.6(4) . . . . ?
P1 C10 C15 C14 -178.6(2) . . . . ?
N1 P1 C16 C17 -17.6(2) . . . . ?
C10 P1 C16 C17 -125.1(2) . . . . ?
Cu1 P1 C16 C17 97.81(19) . . . . ?
N1 P1 C16 C21 171.69(18) . . . . ?
C10 P1 C16 C21 64.2(2) . . . . ?
Cu1 P1 C16 C21 -72.9(2) . . . . ?
C21 C16 C17 C18 -0.8(4) . . . . ?
P1 C16 C17 C18 -171.51(19) . . . . ?
C16 C17 C18 C19 -0.1(4) . . . . ?
C17 C18 C19 C20 0.5(4) . . . . ?
C18 C19 C20 C21 0.1(4) . . . . ?
C17 C16 C21 C20 1.4(4) . . . . ?
P1 C16 C21 C20 172.28(19) . . . . ?
C19 C20 C21 C16 -1.1(4) . . . . ?
C29 N2 C22 C23 -2.9(2) . . . . ?
P2 N2 C22 C23 178.12(16) . . . . ?
C29 N2 C22 P4 173.43(15) . . . . ?
P2 N2 C22 P4 -5.5(2) . . . . ?
C1 P4 C22 C23 -45.6(3) . . . . ?
C43 P4 C22 C23 69.7(3) . . . . ?
Cu1 P4 C22 C23 -155.9(2) . . . . ?
C1 P4 C22 N2 139.13(16) . . . . ?
C43 P4 C22 N2 -105.56(17) . . . . ?
Cu1 P4 C22 N2 28.82(16) . . . . ?
N2 C22 C23 C24 1.6(3) . . . . ?
P4 C22 C23 C24 -173.90(18) . . . . ?
N2 C22 C23 C30 178.5(2) . . . . ?
P4 C22 C23 C30 3.0(4) . . . . ?
C22 C23 C24 C25 177.1(3) . . . . ?
C30 C23 C24 C25 0.0(4) . . . . ?
C22 C23 C24 C29 0.4(3) . . . . ?
C30 C23 C24 C29 -176.8(2) . . . . ?
C29 C24 C25 C26 -0.2(4) . . . . ?
C23 C24 C25 C26 -176.6(3) . . . . ?
C24 C25 C26 C27 0.2(4) . . . . ?
C25 C26 C27 C28 -0.5(4) . . . . ?
C26 C27 C28 C29 0.7(4) . . . . ?
C22 N2 C29 C28 -176.7(2) . . . . ?
P2 N2 C29 C28 2.1(4) . . . . ?
C22 N2 C29 C24 3.1(2) . . . . ?
P2 N2 C29 C24 -178.14(17) . . . . ?
C27 C28 C29 N2 179.1(2) . . . . ?
C27 C28 C29 C24 -0.7(3) . . . . ?
C25 C24 C29 N2 -179.3(2) . . . . ?
C23 C24 C29 N2 -2.1(3) . . . . ?
C25 C24 C29 C28 0.5(3) . . . . ?
C23 C24 C29 C28 177.6(2) . . . . ?
N2 P2 C31 C32 61.1(2) . . . . ?
C37 P2 C31 C32 -46.2(2) . . . . ?
Cu1 P2 C31 C32 170.35(19) . . . . ?
N2 P2 C31 C36 -108.93(19) . . . . ?
C37 P2 C31 C36 143.77(18) . . . . ?
Cu1 P2 C31 C36 0.4(2) . . . . ?
C36 C31 C32 C33 0.7(4) . . . . ?
P2 C31 C32 C33 -169.1(2) . . . . ?
C31 C32 C33 C34 1.1(5) . . . . ?
C32 C33 C34 C35 -1.6(5) . . . . ?
C33 C34 C35 C36 0.4(5) . . . . ?
C34 C35 C36 C31 1.3(4) . . . . ?
C32 C31 C36 C35 -1.8(4) . . . . ?
P2 C31 C36 C35 168.6(2) . . . . ?
N2 P2 C37 C38 -133.81(19) . . . . ?
C31 P2 C37 C38 -27.4(2) . . . . ?
Cu1 P2 C37 C38 110.17(18) . . . . ?
N2 P2 C37 C42 51.1(2) . . . . ?
C31 P2 C37 C42 157.52(19) . . . . ?
Cu1 P2 C37 C42 -64.9(2) . . . . ?
C42 C37 C38 C39 -1.9(4) . . . . ?
P2 C37 C38 C39 -176.93(19) . . . . ?
C37 C38 C39 C40 1.2(4) . . . . ?
C38 C39 C40 C41 0.3(4) . . . . ?
C39 C40 C41 C42 -1.0(4) . . . . ?
C40 C41 C42 C37 0.3(4) . . . . ?
C38 C37 C42 C41 1.2(4) . . . . ?
P2 C37 C42 C41 176.4(2) . . . . ?
C50 N3 C43 C44 -0.9(2) . . . . ?
P3 N3 C43 C44 173.34(15) . . . . ?
C50 N3 C43 P4 -166.85(15) . . . . ?
P3 N3 C43 P4 7.4(2) . . . . ?
C1 P4 C43 C44 130.3(2) . . . . ?
C22 P4 C43 C44 17.9(2) . . . . ?
Cu1 P4 C43 C44 -100.2(2) . . . . ?
C1 P4 C43 N3 -67.21(18) . . . . ?
C22 P4 C43 N3 -179.54(16) . . . . ?
Cu1 P4 C43 N3 62.34(19) . . . . ?
N3 C43 C44 C45 1.3(2) . . . . ?
P4 C43 C44 C45 164.79(18) . . . . ?
N3 C43 C44 C51 -175.3(2) . . . . ?
P4 C43 C44 C51 -11.8(4) . . . . ?
C43 C44 C45 C46 -179.3(2) . . . . ?
C51 C44 C45 C46 -2.3(4) . . . . ?
C43 C44 C45 C50 -1.3(3) . . . . ?
C51 C44 C45 C50 175.7(2) . . . . ?
C50 C45 C46 C47 0.4(3) . . . . ?
C44 C45 C46 C47 178.2(2) . . . . ?
C45 C46 C47 C48 -1.7(4) . . . . ?
C46 C47 C48 C49 2.4(4) . . . . ?
C47 C48 C49 C50 -1.6(4) . . . . ?
C48 C49 C50 N3 -178.2(2) . . . . ?
C48 C49 C50 C45 0.2(3) . . . . ?
C43 N3 C50 C49 178.6(2) . . . . ?
P3 N3 C50 C49 5.3(4) . . . . ?
C43 N3 C50 C45 0.0(2) . . . . ?
P3 N3 C50 C45 -173.24(16) . . . . ?
C46 C45 C50 C49 0.4(3) . . . . ?
C44 C45 C50 C49 -177.9(2) . . . . ?
C46 C45 C50 N3 179.1(2) . . . . ?
C44 C45 C50 N3 0.8(2) . . . . ?
N3 P3 C52 C57 30.9(2) . . . . ?
C58 P3 C52 C57 -74.7(2) . . . . ?
N3 P3 C52 C53 -146.70(17) . . . . ?
C58 P3 C52 C53 107.65(19) . . . . ?
C57 C52 C53 C54 0.7(3) . . . . ?
P3 C52 C53 C54 178.54(19) . . . . ?
C52 C53 C54 C55 -0.9(4) . . . . ?
C53 C54 C55 C56 0.3(4) . . . . ?
C54 C55 C56 C57 0.5(4) . . . . ?
C55 C56 C57 C52 -0.7(4) . . . . ?
C53 C52 C57 C56 0.1(4) . . . . ?
P3 C52 C57 C56 -177.5(2) . . . . ?
N3 P3 C58 C59 62.1(2) . . . . ?
C52 P3 C58 C59 170.17(19) . . . . ?
N3 P3 C58 C63 -121.6(2) . . . . ?
C52 P3 C58 C63 -13.5(2) . . . . ?
C63 C58 C59 C60 1.8(4) . . . . ?
P3 C58 C59 C60 178.3(2) . . . . ?
C58 C59 C60 C61 -1.7(4) . . . . ?
C59 C60 C61 C62 0.7(4) . . . . ?
C60 C61 C62 C63 0.2(4) . . . . ?
C61 C62 C63 C58 -0.1(4) . . . . ?
C59 C58 C63 C62 -0.9(4) . . . . ?
P3 C58 C63 C62 -177.22(19) . . . . ?
